data_4083183
loop_
_publ_author_name
'Athukorala Arachchige, Kasun S.'
'Sanz Camacho, Paula'
'Ray, Matthew J.'
'Chalmers, Brian A.'
'Knight, Fergus R.'
'Ashbrook, Sharon E.'
'B\"uhl, Michael'
'Kilian, Petr'
'Slawin, Alexandra M. Z.'
'Woollins, J. Derek'

_publ_section_title
;
 Sterically Restricted Tin Phosphines, Stabilized by Weak Intramolecular
 Donor--Acceptor Interactions
;
_journal_issue 10
_journal_name_full Organometallics
_journal_page_first 2424
_journal_paper_doi 10.1021/om500289b
_journal_volume 33
_journal_year 2014
_chemical_formula_moiety 'C30 H32 Cl P Sn'
_chemical_formula_sum 'C30 H32 Cl P Sn'
_chemical_formula_weight 577.70
_space_group_IT_number 14
_symmetry_cell_setting monoclinic
_symmetry_Int_Tables_number 14
_symmetry_space_group_name_Hall '-P 2yn'
_symmetry_space_group_name_H-M 'P 1 21/n 1'
_atom_sites_solution_hydrogens geom
_atom_sites_solution_primary direct
_atom_sites_solution_secondary difmap
_cell_angle_alpha 90.0000
_cell_angle_beta 93.905(12)
_cell_angle_gamma 90.0000
_cell_formula_units_Z 4
_cell_length_a 10.118(5)
_cell_length_b 18.035(8)
_cell_length_c 14.906(7)
_cell_measurement_reflns_used 9533
_cell_measurement_temperature 125
_cell_measurement_theta_max 26.37
_cell_measurement_theta_min 1.77
_cell_volume 2714(2)
_computing_cell_refinement 'CrystalClear-SM Expert 2.0 r5'
_computing_data_collection 'CrystalClear-SM Expert 2.0 r5 (Rigaku, 2010)'
_computing_data_reduction 'CrystalClear-SM Expert 2.0 r5'
_computing_molecular_graphics 'CrystalStructure 4.1'
_computing_publication_material 'CrystalStructure 4.1 (Rigaku, 2013)'
_computing_structure_refinement 'SHELXL97 (Sheldrick, 2008)'
_computing_structure_solution SIR97
_diffrn_ambient_temperature 125
_diffrn_detector_area_resol_mean 29.257
_diffrn_measured_fraction_theta_full 0.995
_diffrn_measured_fraction_theta_max 0.995
_diffrn_measurement_device_type 'Rigaku Saturn70'
_diffrn_measurement_method \w
_diffrn_radiation_type 'Mo K\a'
_diffrn_radiation_wavelength 0.71075
_diffrn_reflns_av_R_equivalents 0.1413
_diffrn_reflns_limit_h_max 12
_diffrn_reflns_limit_h_min -11
_diffrn_reflns_limit_k_max 21
_diffrn_reflns_limit_k_min -21
_diffrn_reflns_limit_l_max 17
_diffrn_reflns_limit_l_min -15
_diffrn_reflns_number 20418
_diffrn_reflns_theta_full 24.99
_diffrn_reflns_theta_max 24.99
_diffrn_reflns_theta_min 1.77
_diffrn_standards_number 0
_exptl_absorpt_coefficient_mu 1.114
_exptl_absorpt_correction_T_max 0.967
_exptl_absorpt_correction_T_min 0.371
_exptl_absorpt_correction_type multi-scan
_exptl_absorpt_process_details 'REQAB (Rigaku, 1998)'
_exptl_crystal_colour colorless
_exptl_crystal_density_diffrn 1.414
_exptl_crystal_density_method 'not measured'
_exptl_crystal_description chip
_exptl_crystal_F_000 1176.00
_exptl_crystal_size_max 0.090
_exptl_crystal_size_mid 0.090
_exptl_crystal_size_min 0.030
_refine_diff_density_max 1.18
_refine_diff_density_min -1.27
_refine_ls_extinction_method none
_refine_ls_goodness_of_fit_ref 1.139
_refine_ls_hydrogen_treatment constr
_refine_ls_number_parameters 298
_refine_ls_number_reflns 4753
_refine_ls_number_restraints 0
_refine_ls_R_factor_gt 0.0999
_refine_ls_shift/su_max 0.003
_refine_ls_structure_factor_coef Fsqd
_refine_ls_weighting_details 'w = 1/[\s^2^(Fo^2^)+(0.1189P)^2^+11.8206P] where P=(Fo^2^+2Fc^2^)/3'
_refine_ls_weighting_scheme calc
_refine_ls_wR_factor_ref 0.2758
_reflns_number_gt 3416
_reflns_number_total 4753
_reflns_threshold_expression F^2^>2.0\s(F^2^)
_cod_data_source_file om500289b_si_002.cif
_cod_data_source_block KAAS33B-2
_cod_depositor_comments 'Adding full bibliography for 4083182--4083185.cif.'
_cod_database_code 4083183

loop_
_symmetry_equiv_pos_site_id
_symmetry_equiv_pos_as_xyz
1 +X,+Y,+Z
2 1/2-X,1/2+Y,1/2-Z
3 -X,-Y,-Z
4 1/2+X,1/2-Y,1/2+Z

loop_
_atom_site_label
_atom_site_type_symbol
_atom_site_fract_x
_atom_site_fract_y
_atom_site_fract_z
_atom_site_U_iso_or_equiv
_atom_site_adp_type
_atom_site_occupancy
_atom_site_site_symmetry_multiplicity
_atom_site_site_symmetry_order
_atom_site_calc_flag
_atom_site_refinement_flags
Sn1 Sn -0.07691(7) 0.24833(4) 0.71537(5) 0.0353(3) Uani 1 4 0 d .
Cl1 Cl -0.3051(3) 0.22730(15) 0.7695(2) 0.0386(6) Uani 1 4 0 d .
P1 P 0.1599(3) 0.26851(16) 0.6296(2) 0.0379(7) Uani 1 4 0 d .
C1 C -0.1117(12) 0.1811(6) 0.5958(7) 0.040(3) Uani 1 4 0 d .
C2 C -0.2290(11) 0.1458(6) 0.5757(8) 0.042(3) Uani 1 4 0 d .
C3 C -0.2523(11) 0.0938(6) 0.5068(8) 0.039(3) Uani 1 4 0 d .
C4 C -0.1498(11) 0.0746(6) 0.4545(7) 0.036(3) Uani 1 4 0 d .
C5 C -0.0236(11) 0.1121(6) 0.4727(7) 0.037(2) Uani 1 4 0 d .
C6 C 0.0694(12) 0.0873(5) 0.4157(7) 0.037(3) Uani 1 4 0 d .
C7 C 0.1936(12) 0.1131(6) 0.4266(8) 0.044(3) Uani 1 4 0 d .
C8 C 0.2225(11) 0.1705(6) 0.4922(8) 0.039(3) Uani 1 4 0 d .
C9 C 0.1290(12) 0.1955(6) 0.5480(8) 0.043(3) Uani 1 4 0 d .
C10 C -0.0014(11) 0.1646(5) 0.5411(6) 0.032(2) Uani 1 4 0 d .
C11 C -0.1333(13) 0.0209(6) 0.3778(8) 0.047(3) Uani 1 4 0 d .
C12 C 0.0097(13) 0.0281(6) 0.3537(8) 0.047(3) Uani 1 4 0 d .
C13 C -0.0982(11) 0.3661(6) 0.7246(8) 0.041(3) Uani 1 4 0 d .
C14 C -0.2150(12) 0.4011(6) 0.6909(8) 0.045(3) Uani 1 4 0 d .
C15 C -0.2240(13) 0.4763(7) 0.6962(8) 0.053(3) Uani 1 4 0 d .
C16 C -0.1220(14) 0.5202(8) 0.7334(10) 0.060(4) Uani 1 4 0 d .
C17 C -0.0052(15) 0.4846(7) 0.7681(12) 0.071(4) Uani 1 4 0 d .
C18 C 0.0054(11) 0.4094(6) 0.7638(9) 0.045(3) Uani 1 4 0 d .
C19 C 0.0212(11) 0.1900(6) 0.8242(8) 0.041(3) Uani 1 4 0 d .
C20 C 0.0865(12) 0.2227(7) 0.9006(8) 0.047(3) Uani 1 4 0 d .
C21 C 0.1546(14) 0.1795(8) 0.9659(10) 0.063(4) Uani 1 4 0 d .
C22 C 0.1589(15) 0.1035(8) 0.9590(9) 0.067(4) Uani 1 4 0 d .
C23 C 0.0925(13) 0.0704(7) 0.8843(9) 0.056(4) Uani 1 4 0 d .
C24 C 0.0254(11) 0.1127(6) 0.8197(8) 0.043(3) Uani 1 4 0 d .
C25 C 0.3301(13) 0.2526(6) 0.6812(10) 0.049(3) Uani 1 4 0 d .
C26 C 0.3656(13) 0.3127(8) 0.7473(10) 0.063(4) Uani 1 4 0 d .
C27 C 0.3405(13) 0.1765(7) 0.7268(11) 0.063(4) Uani 1 4 0 d .
C28 C 0.1652(12) 0.3578(6) 0.5651(8) 0.044(3) Uani 1 4 0 d .
C29 C 0.0411(14) 0.3643(7) 0.5012(9) 0.059(4) Uani 1 4 0 d .
C30 C 0.2873(14) 0.3655(7) 0.5081(11) 0.066(4) Uani 1 4 0 d .
H2 H -0.30064 0.15736 0.61134 0.0502 Uiso 1 4 0 calc R
H3 H -0.33735 0.07193 0.49607 0.0467 Uiso 1 4 0 calc R
H7 H 0.26115 0.09399 0.39181 0.0531 Uiso 1 4 0 calc R
H8 H 0.30857 0.19174 0.49717 0.0470 Uiso 1 4 0 calc R
H11A H -0.19459 0.03369 0.32546 0.0569 Uiso 1 4 0 calc R
H11B H -0.15191 -0.03046 0.39662 0.0569 Uiso 1 4 0 calc R
H12A H 0.05733 -0.01946 0.3634 0.0561 Uiso 1 4 0 calc R
H12B H 0.01393 0.043 0.29006 0.0561 Uiso 1 4 0 calc R
H14 H -0.2869 0.37277 0.66483 0.0535 Uiso 1 4 0 calc R
H15 H -0.30347 0.49967 0.67343 0.0631 Uiso 1 4 0 calc R
H16 H -0.13039 0.57262 0.73554 0.0724 Uiso 1 4 0 calc R
H17 H 0.06614 0.51309 0.79451 0.0856 Uiso 1 4 0 calc R
H18 H 0.08425 0.38602 0.78765 0.0538 Uiso 1 4 0 calc R
H20 H 0.08411 0.27504 0.90767 0.0565 Uiso 1 4 0 calc R
H21 H 0.19917 0.20302 1.01633 0.0757 Uiso 1 4 0 calc R
H22 H 0.20565 0.07437 1.00383 0.0805 Uiso 1 4 0 calc R
H23 H 0.0937 0.01802 0.87816 0.0673 Uiso 1 4 0 calc R
H24 H -0.01994 0.08847 0.77 0.0517 Uiso 1 4 0 calc R
H25 H 0.39353 0.25413 0.63264 0.0588 Uiso 1 4 0 calc R
H26A H 0.45582 0.30463 0.77373 0.0752 Uiso 1 4 0 calc R
H26B H 0.30345 0.31225 0.79486 0.0752 Uiso 1 4 0 calc R
H26C H 0.36102 0.36081 0.71656 0.0752 Uiso 1 4 0 calc R
H27A H 0.40434 0.14571 0.69709 0.0752 Uiso 1 4 0 calc R
H27B H 0.25353 0.15228 0.72226 0.0752 Uiso 1 4 0 calc R
H27C H 0.37022 0.1827 0.79033 0.0752 Uiso 1 4 0 calc R
H28 H 0.16598 0.39988 0.60879 0.0532 Uiso 1 4 0 calc R
H29A H 0.03517 0.41462 0.47643 0.0714 Uiso 1 4 0 calc R
H29B H -0.03745 0.35399 0.53411 0.0714 Uiso 1 4 0 calc R
H29C H 0.04609 0.32851 0.45209 0.0714 Uiso 1 4 0 calc R
H30A H 0.28437 0.41363 0.47761 0.0797 Uiso 1 4 0 calc R
H30B H 0.28582 0.32571 0.4632 0.0797 Uiso 1 4 0 calc R
H30C H 0.36861 0.36187 0.54745 0.0797 Uiso 1 4 0 calc R

loop_
_atom_site_aniso_label
_atom_site_aniso_U_11
_atom_site_aniso_U_22
_atom_site_aniso_U_33
_atom_site_aniso_U_12
_atom_site_aniso_U_13
_atom_site_aniso_U_23
Sn1 0.0405(5) 0.0287(5) 0.0366(5) -0.0010(3) 0.0026(3) -0.0018(3)
Cl1 0.0333(14) 0.0341(13) 0.0498(17) -0.0029(11) 0.0129(12) -0.0047(12)
P1 0.0403(16) 0.0289(14) 0.0446(17) -0.0027(12) 0.0034(13) -0.0045(12)
C1 0.050(7) 0.036(6) 0.031(6) 0.008(5) -0.009(5) 0.001(5)
C2 0.043(7) 0.049(7) 0.033(6) -0.003(5) 0.003(5) -0.003(5)
C3 0.041(6) 0.028(6) 0.046(7) -0.006(5) -0.008(5) -0.001(5)
C4 0.044(6) 0.029(5) 0.034(6) 0.001(5) -0.010(5) -0.003(4)
C5 0.043(6) 0.034(6) 0.035(6) 0.008(5) 0.004(5) 0.007(5)
C6 0.058(7) 0.023(5) 0.031(6) -0.004(5) -0.002(5) -0.004(4)
C7 0.055(7) 0.033(6) 0.047(7) 0.013(5) 0.021(6) 0.002(5)
C8 0.048(7) 0.032(6) 0.039(6) -0.009(5) 0.012(5) 0.005(5)
C9 0.055(7) 0.035(6) 0.039(7) 0.006(5) 0.006(6) -0.005(5)
C10 0.052(7) 0.024(5) 0.018(5) 0.002(4) -0.007(5) -0.002(4)
C11 0.072(9) 0.031(6) 0.039(7) 0.005(6) -0.007(6) -0.003(5)
C12 0.075(9) 0.032(6) 0.034(6) -0.009(6) 0.008(6) -0.005(5)
C13 0.052(7) 0.023(5) 0.050(7) 0.007(5) 0.011(6) 0.009(5)
C14 0.057(7) 0.042(7) 0.036(6) 0.006(5) 0.008(5) -0.000(5)
C15 0.057(8) 0.057(8) 0.044(7) 0.018(6) 0.005(6) 0.013(6)
C16 0.061(9) 0.051(8) 0.070(10) 0.003(7) 0.012(7) -0.012(7)
C17 0.065(10) 0.045(8) 0.104(13) -0.016(7) 0.005(9) -0.023(8)
C18 0.034(6) 0.040(6) 0.061(8) 0.001(5) 0.009(5) -0.020(6)
C19 0.047(7) 0.041(6) 0.038(6) 0.000(5) 0.011(5) 0.002(5)
C20 0.056(7) 0.042(6) 0.043(7) -0.006(6) 0.004(6) -0.015(6)
C21 0.070(10) 0.058(9) 0.058(9) -0.014(7) -0.013(8) -0.005(7)
C22 0.084(11) 0.064(10) 0.049(8) -0.010(7) -0.023(8) 0.005(7)
C23 0.073(9) 0.040(7) 0.052(8) -0.002(6) -0.018(7) 0.007(6)
C24 0.041(7) 0.044(7) 0.042(7) -0.009(5) -0.013(5) -0.005(5)
C25 0.043(7) 0.046(7) 0.057(8) 0.004(5) -0.002(6) -0.003(6)
C26 0.043(7) 0.070(9) 0.075(10) 0.001(6) 0.008(7) -0.032(8)
C27 0.058(8) 0.033(6) 0.093(11) 0.013(6) -0.027(8) -0.003(7)
C28 0.059(7) 0.026(6) 0.049(7) -0.001(5) 0.009(6) 0.006(5)
C29 0.082(10) 0.046(8) 0.052(8) 0.013(7) 0.015(7) 0.019(6)
C30 0.077(10) 0.037(7) 0.088(11) -0.013(7) 0.019(8) -0.010(7)

loop_
_atom_type_symbol
_atom_type_description
_atom_type_scat_dispersion_real
_atom_type_scat_dispersion_imag
_atom_type_scat_source
C C 0.0033 0.0016
;
International Tables for Crystallography
(1992, Vol. C, Tables 4.2.6.8 and 6.1.1.4)
;
H H 0.0000 0.0000
;
International Tables for Crystallography
(1992, Vol. C, Table 6.1.1.4)
;
P P 0.1023 0.0942
;
International Tables for Crystallography
(1992, Vol. C, Tables 4.2.6.8 and 6.1.1.4)
;
Sn Sn -0.6537 1.4246
;
International Tables for Crystallography
(1992, Vol. C, Tables 4.2.6.8 and 6.1.1.4)
;
Cl Cl 0.1484 0.1585
;
International Tables for Crystallography
(1992, Vol. C, Tables 4.2.6.8 and 6.1.1.4)
;

loop_
_geom_angle_atom_site_label_1
_geom_angle_atom_site_label_2
_geom_angle_atom_site_label_3
_geom_angle
_geom_angle_publ_flag
Cl1 Sn1 P1 171.62(9) yes
Cl1 Sn1 C1 94.5(3) yes
Cl1 Sn1 C13 91.7(3) yes
Cl1 Sn1 C19 94.1(3) yes
P1 Sn1 C1 78.1(3) yes
P1 Sn1 C13 89.6(3) yes
P1 Sn1 C19 92.5(3) yes
C1 Sn1 C13 126.7(4) yes
C1 Sn1 C19 113.1(4) yes
C13 Sn1 C19 119.1(4) yes
Sn1 P1 C9 95.6(4) yes
Sn1 P1 C25 125.8(5) yes
Sn1 P1 C28 113.5(4) yes
C9 P1 C25 106.2(6) yes
C9 P1 C28 106.9(5) yes
C25 P1 C28 106.7(5) yes
Sn1 C1 C2 122.2(9) yes
Sn1 C1 C10 119.2(7) yes
C2 C1 C10 118.1(10) yes
C1 C2 C3 125.1(11) yes
C2 C3 C4 119.1(10) yes
C3 C4 C5 117.5(9) yes
C3 C4 C11 135.2(10) yes
C5 C4 C11 107.3(10) yes
C4 C5 C6 111.1(9) yes
C4 C5 C10 123.1(10) yes
C6 C5 C10 125.7(10) yes
C5 C6 C7 119.0(10) yes
C5 C6 C12 110.1(10) yes
C7 C6 C12 130.7(11) yes
C6 C7 C8 118.5(11) yes
C7 C8 C9 122.0(11) yes
P1 C9 C8 123.4(9) yes
P1 C9 C10 116.8(9) yes
C8 C9 C10 119.8(10) yes
C1 C10 C5 117.1(10) yes
C1 C10 C9 128.1(9) yes
C5 C10 C9 114.8(10) yes
C4 C11 C12 106.2(9) yes
C6 C12 C11 105.3(10) yes
Sn1 C13 C14 120.6(8) yes
Sn1 C13 C18 120.3(8) yes
C14 C13 C18 119.0(10) yes
C13 C14 C15 119.0(11) yes
C14 C15 C16 122.8(12) yes
C15 C16 C17 117.9(13) yes
C16 C17 C18 120.2(13) yes
C13 C18 C17 121.0(11) yes
Sn1 C19 C20 125.4(8) yes
Sn1 C19 C24 118.2(8) yes
C20 C19 C24 116.4(10) yes
C19 C20 C21 120.9(12) yes
C20 C21 C22 121.5(13) yes
C21 C22 C23 118.0(13) yes
C22 C23 C24 120.8(12) yes
C19 C24 C23 122.4(11) yes
P1 C25 C26 109.6(9) yes
P1 C25 C27 110.9(8) yes
C26 C25 C27 110.6(12) yes
P1 C28 C29 109.5(8) yes
P1 C28 C30 114.1(8) yes
C29 C28 C30 107.6(11) yes
C1 C2 H2 117.438 no
C3 C2 H2 117.441 no
C2 C3 H3 120.459 no
C4 C3 H3 120.460 no
C6 C7 H7 120.760 no
C8 C7 H7 120.760 no
C7 C8 H8 119.020 no
C9 C8 H8 119.016 no
C4 C11 H11A 110.489 no
C4 C11 H11B 110.494 no
C12 C11 H11A 110.501 no
C12 C11 H11B 110.501 no
H11A C11 H11B 108.680 no
C6 C12 H12A 110.685 no
C6 C12 H12B 110.687 no
C11 C12 H12A 110.676 no
C11 C12 H12B 110.677 no
H12A C12 H12B 108.780 no
C13 C14 H14 120.476 no
C15 C14 H14 120.489 no
C14 C15 H15 118.612 no
C16 C15 H15 118.617 no
C15 C16 H16 121.040 no
C17 C16 H16 121.041 no
C16 C17 H17 119.907 no
C18 C17 H17 119.902 no
C13 C18 H18 119.475 no
C17 C18 H18 119.481 no
C19 C20 H20 119.548 no
C21 C20 H20 119.557 no
C20 C21 H21 119.249 no
C22 C21 H21 119.253 no
C21 C22 H22 121.004 no
C23 C22 H22 120.999 no
C22 C23 H23 119.593 no
C24 C23 H23 119.581 no
C19 C24 H24 118.803 no
C23 C24 H24 118.806 no
P1 C25 H25 108.585 no
C26 C25 H25 108.586 no
C27 C25 H25 108.584 no
C25 C26 H26A 109.467 no
C25 C26 H26B 109.477 no
C25 C26 H26C 109.471 no
H26A C26 H26B 109.470 no
H26A C26 H26C 109.471 no
H26B C26 H26C 109.471 no
C25 C27 H27A 109.469 no
C25 C27 H27B 109.464 no
C25 C27 H27C 109.468 no
H27A C27 H27B 109.471 no
H27A C27 H27C 109.478 no
H27B C27 H27C 109.477 no
P1 C28 H28 108.494 no
C29 C28 H28 108.493 no
C30 C28 H28 108.495 no
C28 C29 H29A 109.474 no
C28 C29 H29B 109.474 no
C28 C29 H29C 109.470 no
H29A C29 H29B 109.468 no
H29A C29 H29C 109.472 no
H29B C29 H29C 109.470 no
C28 C30 H30A 109.469 no
C28 C30 H30B 109.471 no
C28 C30 H30C 109.480 no
H30A C30 H30B 109.470 no
H30A C30 H30C 109.464 no
H30B C30 H30C 109.473 no

loop_
_geom_bond_atom_site_label_1
_geom_bond_atom_site_label_2
_geom_bond_distance
_geom_bond_publ_flag
Sn1 Cl1 2.525(3) yes
Sn1 P1 2.815(3) yes
Sn1 C1 2.164(11) yes
Sn1 C13 2.140(10) yes
Sn1 C19 2.122(11) yes
P1 C9 1.806(12) yes
P1 C25 1.860(13) yes
P1 C28 1.878(12) yes
C1 C2 1.362(16) yes
C1 C10 1.458(16) yes
C2 C3 1.399(16) yes
C3 C4 1.383(16) yes
C4 C5 1.454(15) yes
C4 C11 1.517(16) yes
C5 C6 1.384(16) yes
C5 C10 1.397(14) yes
C6 C7 1.339(16) yes
C6 C12 1.511(15) yes
C7 C8 1.440(16) yes
C8 C9 1.378(17) yes
C9 C10 1.429(16) yes
C11 C12 1.519(19) yes
C13 C14 1.403(16) yes
C13 C18 1.403(16) yes
C14 C15 1.362(17) yes
C15 C16 1.386(19) yes
C16 C17 1.41(2) yes
C17 C18 1.361(17) yes
C19 C20 1.407(17) yes
C19 C24 1.396(16) yes
C20 C21 1.393(19) yes
C21 C22 1.38(2) yes
C22 C23 1.394(19) yes
C23 C24 1.372(17) yes
C25 C26 1.493(19) yes
C25 C27 1.532(17) yes
C28 C29 1.528(18) yes
C28 C30 1.55(2) yes
C2 H2 0.950 no
C3 H3 0.950 no
C7 H7 0.950 no
C8 H8 0.950 no
C11 H11A 0.990 no
C11 H11B 0.990 no
C12 H12A 0.990 no
C12 H12B 0.990 no
C14 H14 0.950 no
C15 H15 0.950 no
C16 H16 0.950 no
C17 H17 0.950 no
C18 H18 0.950 no
C20 H20 0.950 no
C21 H21 0.950 no
C22 H22 0.950 no
C23 H23 0.950 no
C24 H24 0.950 no
C25 H25 1.000 no
C26 H26A 0.980 no
C26 H26B 0.980 no
C26 H26C 0.980 no
C27 H27A 0.980 no
C27 H27B 0.980 no
C27 H27C 0.980 no
C28 H28 1.000 no
C29 H29A 0.980 no
C29 H29B 0.980 no
C29 H29C 0.980 no
C30 H30A 0.980 no
C30 H30B 0.980 no
C30 H30C 0.980 no

loop_
_geom_contact_atom_site_label_1
_geom_contact_atom_site_label_2
_geom_contact_distance
_geom_contact_publ_flag
_geom_contact_site_symmetry_2
Cl1 C2 3.376(12) no .
Cl1 C14 3.489(12) no .
C1 C4 2.857(15) no .
C2 C5 2.736(16) no .
C3 C10 2.857(15) no .
C4 C7 3.595(16) no .
C5 C8 2.700(16) no .
C6 C9 2.810(15) no .
C7 C10 2.850(16) no .
C8 C25 3.300(17) no .
C8 C30 3.582(17) no .
C9 C27 3.320(18) no .
C9 C29 3.235(17) no .
C9 C30 3.528(18) no .
C13 C16 2.794(17) no .
C14 C17 2.786(19) no .
C15 C18 2.745(17) no .
C18 C28 3.592(18) no .
C19 C22 2.834(18) no .
C20 C23 2.758(18) no .
C21 C24 2.743(18) no .
C25 C30 3.29(2) no .
C26 C28 3.376(18) no .
C4 C6 3.566(14) no 3_556
C5 C11 3.573(16) no 3_556
C6 C4 3.566(14) no 3_556
C11 C5 3.573(16) no 3_556
C11 C26 3.576(19) no 4_454
C12 C26 3.545(18) no 4_454
C26 C11 3.576(19) no 4_555
C26 C12 3.545(18) no 4_555
Sn1 H2 3.1213 no .
Sn1 H14 3.1465 no .
Sn1 H18 3.1220 no .
Sn1 H20 3.2353 no .
Sn1 H24 3.0404 no .
Sn1 H29B 3.3523 no .
Cl1 H2 2.6769 no .
Cl1 H14 3.0644 no .
P1 H8 2.9122 no .
P1 H18 3.2975 no .
P1 H26B 2.8832 no .
P1 H26C 2.8693 no .
P1 H27A 3.4198 no .
P1 H27B 2.6498 no .
P1 H27C 3.4597 no .
P1 H29B 2.8289 no .
P1 H29C 3.0139 no .
P1 H30B 3.0447 no .
P1 H30C 3.0243 no .
C1 H3 3.2919 no .
C1 H24 3.1724 no .
C1 H29B 3.3511 no .
C3 H11A 3.0063 no .
C3 H11B 2.9961 no .
C4 H2 3.2415 no .
C4 H12A 3.0824 no .
C4 H12B 3.1036 no .
C5 H3 3.2981 no .
C5 H7 3.2145 no .
C5 H11A 3.0487 no .
C5 H11B 3.0635 no .
C5 H12A 3.0230 no .
C5 H12B 3.0414 no .
C6 H8 3.2365 no .
C6 H11A 3.0647 no .
C6 H11B 3.0858 no .
C7 H12A 2.8860 no .
C7 H12B 2.9228 no .
C8 H25 3.0264 no .
C8 H27A 3.4851 no .
C8 H27B 3.4377 no .
C8 H29C 3.3942 no .
C8 H30B 2.9109 no .
C9 H7 3.3143 no .
C9 H25 3.0686 no .
C9 H27A 3.5583 no .
C9 H27B 2.9143 no .
C9 H29B 3.3175 no .
C9 H29C 2.8886 no .
C9 H30B 3.1481 no .
C10 H2 3.2737 no .
C10 H8 3.2834 no .
C10 H29B 3.4365 no .
C10 H29C 3.2890 no .
C11 H3 2.9525 no .
C12 H7 2.8300 no .
C13 H15 3.2386 no .
C13 H17 3.2626 no .
C13 H20 3.5854 no .
C13 H28 3.3354 no .
C13 H29B 2.9542 no .
C14 H16 3.2661 no .
C14 H18 3.2755 no .
C14 H29B 3.1603 no .
C15 H17 3.2586 no .
C16 H14 3.2661 no .
C16 H18 3.2610 no .
C17 H15 3.2546 no .
C17 H28 3.3958 no .
C18 H14 3.2814 no .
C18 H16 3.2630 no .
C18 H20 3.2983 no .
C18 H26B 3.4914 no .
C18 H28 2.9183 no .
C18 H29B 3.5645 no .
C19 H21 3.2865 no .
C19 H23 3.2744 no .
C19 H27B 2.9633 no .
C20 H18 3.3914 no .
C20 H22 3.2754 no .
C20 H24 3.2441 no .
C20 H26B 3.2216 no .
C20 H27B 3.4850 no .
C20 H27C 3.4790 no .
C21 H23 3.2342 no .
C21 H27C 3.5196 no .
C22 H20 3.2639 no .
C22 H24 3.2545 no .
C23 H21 3.2349 no .
C23 H27B 3.3478 no .
C24 H20 3.2469 no .
C24 H22 3.2649 no .
C24 H27B 2.8991 no .
C25 H8 2.9481 no .
C25 H28 3.2767 no .
C25 H30B 3.5071 no .
C25 H30C 2.8493 no .
C26 H18 3.2325 no .
C26 H27A 3.1347 no .
C26 H27B 3.1212 no .
C26 H27C 2.4310 no .
C26 H28 3.2006 no .
C26 H30C 3.1096 no .
C27 H8 3.4277 no .
C27 H26A 2.6615 no .
C27 H26B 2.6868 no .
C27 H26C 3.3356 no .
C28 H8 3.5068 no .
C28 H18 3.5076 no .
C28 H25 3.0868 no .
C28 H26C 2.9010 no .
C29 H30A 2.6627 no .
C29 H30B 2.6695 no .
C29 H30C 3.3384 no .
C30 H8 3.1453 no .
C30 H25 2.8917 no .
C30 H26C 3.1472 no .
C30 H29A 2.7112 no .
C30 H29B 3.3407 no .
C30 H29C 2.6110 no .
H2 H3 2.3189 no .
H3 H11A 3.0871 no .
H3 H11B 3.0833 no .
H7 H8 2.3879 no .
H7 H12A 2.9154 no .
H7 H12B 2.9810 no .
H8 H25 2.4179 no .
H8 H27A 3.1805 no .
H8 H27B 3.5112 no .
H8 H30B 2.4762 no .
H8 H30C 3.2068 no .
H11A H12A 2.7458 no .
H11A H12B 2.2158 no .
H11B H12A 2.2157 no .
H11B H12B 2.7307 no .
H14 H15 2.2990 no .
H14 H29B 3.3093 no .
H15 H16 2.3311 no .
H16 H17 2.3752 no .
H17 H18 2.3019 no .
H18 H20 2.6846 no .
H18 H26B 2.5823 no .
H18 H26C 3.0945 no .
H18 H28 2.8557 no .
H20 H21 2.3257 no .
H20 H26B 2.9516 no .
H21 H22 2.3290 no .
H22 H23 2.3529 no .
H23 H24 2.2985 no .
H24 H27B 3.1233 no .
H25 H26A 2.3387 no .
H25 H26B 2.8420 no .
H25 H26C 2.3304 no .
H25 H27A 2.1781 no .
H25 H27B 2.7245 no .
H25 H27C 2.7048 no .
H25 H28 3.4965 no .
H25 H30B 2.9763 no .
H25 H30C 2.3256 no .
H26A H27A 3.1161 no .
H26A H27B 3.4805 no .
H26A H27C 2.3825 no .
H26A H30C 3.5799 no .
H26B H27A 3.5200 no .
H26B H27B 3.1106 no .
H26B H27C 2.4344 no .
H26B H28 3.4059 no .
H26C H27C 3.3945 no .
H26C H28 2.5573 no .
H26C H30C 2.5273 no .
H28 H29A 2.3150 no .
H28 H29B 2.4184 no .
H28 H29C 2.8633 no .
H28 H30A 2.3747 no .
H28 H30B 2.8858 no .
H28 H30C 2.4010 no .
H29A H30A 2.5204 no .
H29A H30B 3.0183 no .
H29A H30C 3.5947 no .
H29B H30A 3.5837 no .
H29B H30B 3.5422 no .
H29C H30A 2.8617 no .
H29C H30B 2.4205 no .
H29C H30C 3.5213 no .
Cl1 H16 2.8649 no 2_446
Cl1 H25 3.5846 no 1_455
Cl1 H26A 2.7971 no 1_455
Cl1 H27A 3.3976 no 1_455
Cl1 H27C 3.4172 no 1_455
Cl1 H29C 3.3537 no 4_455
Cl1 H30B 3.1200 no 4_455
C1 H12A 3.0204 no 3_556
C1 H21 3.0210 no 4_454
C2 H12A 2.9691 no 3_556
C2 H16 3.4960 no 2_446
C2 H20 3.3536 no 4_454
C2 H21 2.9431 no 4_454
C3 H12A 2.9849 no 3_556
C3 H18 3.5785 no 4_454
C3 H20 3.1922 no 4_454
C4 H12A 2.9804 no 3_556
C4 H26B 3.1466 no 4_454
C5 H11B 2.9406 no 3_556
C5 H12A 2.9991 no 3_556
C5 H26A 3.3177 no 4_454
C5 H26B 3.3640 no 4_454
C6 H11B 3.0423 no 3_556
C6 H26A 3.0441 no 4_454
C7 H11B 3.0816 no 3_556
C7 H26A 3.5264 no 4_454
C8 H11B 3.1295 no 3_556
C9 H11B 3.0924 no 3_556
C10 H11B 2.9869 no 3_556
C10 H12A 3.0510 no 3_556
C11 H17 3.2638 no 4_454
C11 H18 3.5027 no 4_454
C11 H24 3.4073 no 3_556
C11 H26B 3.2992 no 4_454
C11 H26C 3.2109 no 4_454
C12 H15 3.4264 no 4_554
C12 H24 2.8038 no 3_556
C12 H26A 3.2755 no 4_454
C12 H26C 3.1682 no 4_454
C13 H7 3.0395 no 4_455
C14 H7 3.0216 no 4_455
C14 H12B 3.3573 no 4_455
C14 H21 3.2780 no 4_454
C14 H22 2.8832 no 4_454
C15 H7 3.1923 no 4_455
C15 H12A 3.5304 no 4_455
C15 H12B 3.1010 no 4_455
C15 H22 3.0476 no 4_454
C15 H24 3.3521 no 2_456
C15 H30A 3.2880 no 3_566
C16 H2 3.5118 no 2_456
C16 H7 3.4049 no 4_455
C16 H27A 3.2765 no 2_556
C16 H29A 3.5090 no 3_566
C17 H7 3.4044 no 4_455
C17 H11A 3.2173 no 4_555
C17 H27A 3.1122 no 2_556
C18 H7 3.2246 no 4_455
C18 H11A 3.2756 no 4_555
C19 H30B 3.2741 no 4_455
C20 H8 3.5936 no 4_455
C20 H30B 3.3583 no 4_455
C20 H30C 3.5553 no 4_455
C21 H14 3.1294 no 4_555
C21 H29B 3.2671 no 4_555
C21 H30C 3.2998 no 4_455
C22 H14 3.1090 no 4_555
C22 H29B 3.2883 no 4_555
C22 H30A 3.5877 no 2_546
C22 H30C 3.3587 no 4_455
C23 H12B 3.4237 no 3_556
C23 H15 3.2523 no 2_446
C23 H30A 3.5104 no 4_455
C24 H12A 3.2652 no 3_556
C24 H12B 3.2600 no 3_556
C24 H15 3.0391 no 2_446
C24 H30A 3.5349 no 4_455
C24 H30B 3.5203 no 4_455
C26 H11A 3.0820 no 4_555
C26 H12B 3.0493 no 4_555
C27 H16 3.4931 no 2_546
C27 H17 3.1169 no 2_546
C29 H22 3.5728 no 4_454
C29 H27C 3.5847 no 4_454
C30 H23 3.4087 no 2_556
H2 C16 3.5118 no 2_446
H2 H12A 3.5017 no 3_556
H2 H16 2.8721 no 2_446
H2 H20 3.4031 no 4_454
H2 H21 2.8890 no 4_454
H2 H25 3.5855 no 1_455
H2 H27A 3.3329 no 1_455
H3 H7 3.4881 no 3_556
H3 H12A 3.5359 no 3_556
H3 H17 3.4543 no 4_454
H3 H18 3.2436 no 4_454
H3 H20 3.1373 no 4_454
H7 C13 3.0395 no 4_554
H7 C14 3.0216 no 4_554
H7 C15 3.1923 no 4_554
H7 C16 3.4049 no 4_554
H7 C17 3.4044 no 4_554
H7 C18 3.2246 no 4_554
H7 H3 3.4881 no 3_556
H7 H11B 3.5993 no 3_556
H7 H14 3.4379 no 4_554
H8 C20 3.5936 no 4_554
H8 H20 3.2277 no 4_554
H11A C17 3.2173 no 4_454
H11A C18 3.2756 no 4_454
H11A C26 3.0820 no 4_454
H11A H17 2.5756 no 4_454
H11A H18 2.6926 no 4_454
H11A H23 3.3980 no 3_556
H11A H24 3.4657 no 3_556
H11A H26A 3.4019 no 4_454
H11A H26B 2.8155 no 4_454
H11A H26C 2.5877 no 4_454
H11A H27B 3.4718 no 3_556
H11B C5 2.9406 no 3_556
H11B C6 3.0423 no 3_556
H11B C7 3.0816 no 3_556
H11B C8 3.1295 no 3_556
H11B C9 3.0924 no 3_556
H11B C10 2.9869 no 3_556
H11B H7 3.5993 no 3_556
H11B H17 3.1562 no 4_454
H11B H24 3.2977 no 3_556
H11B H27A 3.5084 no 3_556
H11B H27B 2.9625 no 3_556
H12A C1 3.0204 no 3_556
H12A C2 2.9691 no 3_556
H12A C3 2.9849 no 3_556
H12A C4 2.9804 no 3_556
H12A C5 2.9991 no 3_556
H12A C10 3.0510 no 3_556
H12A C15 3.5304 no 4_554
H12A C24 3.2652 no 3_556
H12A H2 3.5017 no 3_556
H12A H3 3.5359 no 3_556
H12A H15 3.2670 no 4_554
H12A H24 2.3545 no 3_556
H12B C14 3.3573 no 4_554
H12B C15 3.1010 no 4_554
H12B C23 3.4237 no 3_556
H12B C24 3.2600 no 3_556
H12B C26 3.0493 no 4_454
H12B H14 3.2196 no 4_554
H12B H15 2.7323 no 4_554
H12B H23 2.8832 no 3_556
H12B H24 2.5367 no 3_556
H12B H26A 2.8173 no 4_454
H12B H26B 3.3729 no 4_454
H12B H26C 2.5244 no 4_454
H14 C21 3.1294 no 4_454
H14 C22 3.1090 no 4_454
H14 H7 3.4379 no 4_455
H14 H12B 3.2196 no 4_455
H14 H21 2.5972 no 4_454
H14 H22 2.5786 no 4_454
H14 H26A 3.3908 no 1_455
H15 C12 3.4264 no 4_455
H15 C23 3.2523 no 2_456
H15 C24 3.0391 no 2_456
H15 H12A 3.2670 no 4_455
H15 H12B 2.7323 no 4_455
H15 H22 2.8661 no 4_454
H15 H23 3.0028 no 2_456
H15 H24 2.5833 no 2_456
H15 H30A 2.7587 no 3_566
H16 Cl1 2.8649 no 2_456
H16 C2 3.4960 no 2_456
H16 C27 3.4931 no 2_556
H16 H2 2.8721 no 2_456
H16 H24 3.5449 no 2_456
H16 H27A 2.7685 no 2_556
H16 H27C 3.3404 no 2_556
H16 H29A 3.3733 no 3_566
H16 H29C 3.4719 no 3_566
H16 H30A 3.4510 no 3_566
H17 C11 3.2638 no 4_555
H17 C27 3.1169 no 2_556
H17 H3 3.4543 no 4_555
H17 H11A 2.5756 no 4_555
H17 H11B 3.1562 no 4_555
H17 H27A 2.4126 no 2_556
H17 H27B 3.1234 no 2_556
H17 H27C 3.3885 no 2_556
H18 C3 3.5785 no 4_555
H18 C11 3.5027 no 4_555
H18 H3 3.2436 no 4_555
H18 H11A 2.6926 no 4_555
H20 C2 3.3536 no 4_555
H20 C3 3.1922 no 4_555
H20 H2 3.4031 no 4_555
H20 H3 3.1373 no 4_555
H20 H8 3.2277 no 4_455
H21 C1 3.0210 no 4_555
H21 C2 2.9431 no 4_555
H21 C14 3.2780 no 4_555
H21 H2 2.8890 no 4_555
H21 H14 2.5972 no 4_555
H21 H29B 2.8518 no 4_555
H22 C14 2.8832 no 4_555
H22 C15 3.0476 no 4_555
H22 C29 3.5728 no 4_555
H22 H14 2.5786 no 4_555
H22 H15 2.8661 no 4_555
H22 H29A 3.3924 no 4_555
H22 H29B 2.9103 no 4_555
H22 H30A 2.9132 no 2_546
H23 C30 3.4087 no 2_546
H23 H11A 3.3980 no 3_556
H23 H12B 2.8832 no 3_556
H23 H15 3.0028 no 2_446
H23 H26C 3.2141 no 2_546
H23 H28 3.2289 no 2_546
H23 H30A 3.0541 no 2_546
H23 H30C 3.0411 no 2_546
H24 C11 3.4073 no 3_556
H24 C12 2.8038 no 3_556
H24 C15 3.3521 no 2_446
H24 H11A 3.4657 no 3_556
H24 H11B 3.2977 no 3_556
H24 H12A 2.3545 no 3_556
H24 H12B 2.5367 no 3_556
H24 H15 2.5833 no 2_446
H24 H16 3.5449 no 2_446
H25 Cl1 3.5846 no 1_655
H25 H2 3.5855 no 1_655
H26A Cl1 2.7971 no 1_655
H26A C5 3.3177 no 4_555
H26A C6 3.0441 no 4_555
H26A C7 3.5264 no 4_555
H26A C12 3.2755 no 4_555
H26A H11A 3.4019 no 4_555
H26A H12B 2.8173 no 4_555
H26A H14 3.3908 no 1_655
H26B C4 3.1466 no 4_555
H26B C5 3.3640 no 4_555
H26B C11 3.2992 no 4_555
H26B H11A 2.8155 no 4_555
H26B H12B 3.3729 no 4_555
H26C C11 3.2109 no 4_555
H26C C12 3.1682 no 4_555
H26C H11A 2.5877 no 4_555
H26C H12B 2.5244 no 4_555
H26C H23 3.2141 no 2_556
H27A Cl1 3.3976 no 1_655
H27A C16 3.2765 no 2_546
H27A C17 3.1122 no 2_546
H27A H2 3.3329 no 1_655
H27A H11B 3.5084 no 3_556
H27A H16 2.7685 no 2_546
H27A H17 2.4126 no 2_546
H27B H11A 3.4718 no 3_556
H27B H11B 2.9625 no 3_556
H27B H17 3.1234 no 2_546
H27C Cl1 3.4172 no 1_655
H27C C29 3.5847 no 4_555
H27C H16 3.3404 no 2_546
H27C H17 3.3885 no 2_546
H27C H29A 3.5960 no 4_555
H27C H29C 2.9047 no 4_555
H28 H23 3.2289 no 2_556
H29A C16 3.5090 no 3_566
H29A H16 3.3733 no 3_566
H29A H22 3.3924 no 4_454
H29A H27C 3.5960 no 4_454
H29A H29A 3.2485 no 3_566
H29B C21 3.2671 no 4_454
H29B C22 3.2883 no 4_454
H29B H21 2.8518 no 4_454
H29B H22 2.9103 no 4_454
H29C Cl1 3.3537 no 4_554
H29C H16 3.4719 no 3_566
H29C H27C 2.9047 no 4_454
H30A C15 3.2880 no 3_566
H30A C22 3.5877 no 2_556
H30A C23 3.5104 no 4_554
H30A C24 3.5349 no 4_554
H30A H15 2.7587 no 3_566
H30A H16 3.4510 no 3_566
H30A H22 2.9132 no 2_556
H30A H23 3.0541 no 2_556
H30B Cl1 3.1200 no 4_554
H30B C19 3.2741 no 4_554
H30B C20 3.3583 no 4_554
H30B C24 3.5203 no 4_554
H30C C20 3.5553 no 4_554
H30C C21 3.2998 no 4_554
H30C C22 3.3587 no 4_554
H30C H23 3.0411 no 2_556

loop_
_geom_torsion_atom_site_label_1
_geom_torsion_atom_site_label_2
_geom_torsion_atom_site_label_3
_geom_torsion_atom_site_label_4
_geom_torsion
_geom_torsion_publ_flag
Cl1 Sn1 C1 C2 -0.4(7) no
Cl1 Sn1 C1 C10 -171.9(6) no
Cl1 Sn1 C13 C14 -45.8(8) no
Cl1 Sn1 C13 C18 134.9(8) no
Cl1 Sn1 C19 C20 -100.8(8) no
Cl1 Sn1 C19 C24 81.0(7) no
P1 Sn1 C1 C2 -176.4(8) no
P1 Sn1 C1 C10 12.1(6) no
C1 Sn1 P1 C9 -11.6(3) no
C1 Sn1 P1 C25 -126.1(3) no
C1 Sn1 P1 C28 99.6(3) no
P1 Sn1 C13 C14 126.0(8) no
P1 Sn1 C13 C18 -53.4(8) no
C13 Sn1 P1 C9 -139.3(3) no
C13 Sn1 P1 C25 106.1(3) no
C13 Sn1 P1 C28 -28.2(3) no
P1 Sn1 C19 C20 84.4(8) no
P1 Sn1 C19 C24 -93.8(7) no
C19 Sn1 P1 C9 101.5(3) no
C19 Sn1 P1 C25 -13.0(3) no
C19 Sn1 P1 C28 -147.3(3) no
C1 Sn1 C13 C14 51.1(10) no
C1 Sn1 C13 C18 -128.2(7) no
C13 Sn1 C1 C2 -95.9(8) no
C13 Sn1 C1 C10 92.6(8) no
C1 Sn1 C19 C20 162.6(8) no
C1 Sn1 C19 C24 -15.6(9) no
C19 Sn1 C1 C2 96.0(8) no
C19 Sn1 C1 C10 -75.5(8) no
C13 Sn1 C19 C20 -6.5(11) no
C13 Sn1 C19 C24 175.3(7) no
C19 Sn1 C13 C14 -141.4(7) no
C19 Sn1 C13 C18 39.2(10) no
Sn1 P1 C9 C8 -170.4(8) no
Sn1 P1 C9 C10 11.4(7) no
Sn1 P1 C25 C26 -72.7(8) no
Sn1 P1 C25 C27 49.6(9) no
Sn1 P1 C28 C29 -52.3(7) no
Sn1 P1 C28 C30 -173.0(5) no
C9 P1 C25 C26 177.8(7) no
C9 P1 C25 C27 -59.9(9) no
C25 P1 C9 C8 -40.6(10) no
C25 P1 C9 C10 141.2(8) no
C9 P1 C28 C29 51.8(8) no
C9 P1 C28 C30 -68.9(8) no
C28 P1 C9 C8 73.0(9) no
C28 P1 C9 C10 -105.2(8) no
C25 P1 C28 C29 165.0(7) no
C25 P1 C28 C30 44.3(9) no
C28 P1 C25 C26 64.0(9) no
C28 P1 C25 C27 -173.6(7) no
Sn1 C1 C2 C3 -170.9(7) no
Sn1 C1 C10 C5 170.6(6) no
Sn1 C1 C10 C9 -9.5(13) no
C2 C1 C10 C5 -1.3(14) no
C2 C1 C10 C9 178.6(9) no
C10 C1 C2 C3 0.8(16) no
C1 C2 C3 C4 1.0(17) no
C2 C3 C4 C5 -2.1(14) no
C2 C3 C4 C11 177.9(10) no
C3 C4 C5 C6 179.8(8) no
C3 C4 C5 C10 1.6(15) no
C3 C4 C11 C12 -178.9(11) no
C5 C4 C11 C12 1.2(11) no
C11 C4 C5 C6 -0.2(11) no
C11 C4 C5 C10 -178.5(8) no
C4 C5 C6 C7 -176.3(8) no
C4 C5 C6 C12 -0.8(11) no
C4 C5 C10 C1 0.2(14) no
C4 C5 C10 C9 -179.8(8) no
C6 C5 C10 C1 -177.8(9) no
C6 C5 C10 C9 2.2(15) no
C10 C5 C6 C7 1.9(16) no
C10 C5 C6 C12 177.4(9) no
C5 C6 C7 C8 -5.3(15) no
C5 C6 C12 C11 1.5(11) no
C7 C6 C12 C11 176.3(10) no
C12 C6 C7 C8 -179.6(9) no
C6 C7 C8 C9 4.8(16) no
C7 C8 C9 P1 -178.7(9) no
C7 C8 C9 C10 -0.5(16) no
P1 C9 C10 C1 -4.5(14) no
P1 C9 C10 C5 175.5(6) no
C8 C9 C10 C1 177.3(9) no
C8 C9 C10 C5 -2.8(14) no
C4 C11 C12 C6 -1.6(11) no
Sn1 C13 C14 C15 -178.6(7) no
Sn1 C13 C18 C17 178.3(7) no
C14 C13 C18 C17 -1.1(18) no
C18 C13 C14 C15 0.8(17) no
C13 C14 C15 C16 0.2(18) no
C14 C15 C16 C17 -1(2) no
C15 C16 C17 C18 1(2) no
C16 C17 C18 C13 0(2) no
Sn1 C19 C20 C21 -176.2(7) no
Sn1 C19 C24 C23 176.4(7) no
C20 C19 C24 C23 -1.9(17) no
C24 C19 C20 C21 2.0(17) no
C19 C20 C21 C22 -1(2) no
C20 C21 C22 C23 -0(2) no
C21 C22 C23 C24 0(2) no
C22 C23 C24 C19 0.9(19) no
